data_7130407
loop_
_publ_author_name
'Abeysekera, Amila M.'
'Averkiev, Boris B.'
'Sinha, Abhijeet Shekhar'
'Aaker\"oy, Christer'

_publ_section_title
;
 Evaluating structure-property relationship in a new family of
 mechanically flexible co-crystals
;
_journal_name_full 'Chemical Communications'
_journal_paper_doi 10.1039/D2CC02047E
_journal_year 2022
_chemical_formula_moiety 'C7 H7 I N2 O, C7 H6 O2'
_chemical_formula_sum 'C14 H13 I N2 O3'
_chemical_formula_weight 384.16
_space_group_crystal_system triclinic
_space_group_IT_number 2
_space_group_name_Hall '-P 1'
_space_group_name_H-M_alt 'P -1'
_atom_sites_solution_hydrogens mixed
_atom_sites_solution_primary dual
_audit_creation_date 2019-10-21
_audit_creation_method
;
APEX2 v2014.11-0
Olex2 1.2
(compiled 2018.05.29 svn.r3508 for OlexSys, GUI svn.r5506)
;
_audit_update_record
;
2022-02-14 deposited with the CCDC.	2022-07-26 downloaded from the CCDC.
;
_cell_angle_alpha 78.42(3)
_cell_angle_beta 86.37(3)
_cell_angle_gamma 86.54(3)
_cell_formula_units_Z 2
_cell_length_a 4.1768(8)
_cell_length_b 11.513(2)
_cell_length_c 15.476(3)
_cell_measurement_reflns_used 9529
_cell_measurement_temperature 200.(2)
_cell_measurement_theta_max 69.666
_cell_measurement_theta_min 3.923
_cell_volume 726.7(2)
_computing_cell_refinement 'SAINT v8.34A (Bruker, 2013)'
_computing_data_collection 'Bruker MicroStar'
_computing_data_reduction 'SAINT v8.34A (Bruker, 2013)'
_computing_molecular_graphics 'Olex2 (Dolomanov et al., 2009)'
_computing_publication_material 'Olex2 (Dolomanov et al., 2009)'
_computing_structure_refinement 'SHELXL-2014/7 (Sheldrick, 2014)'
_computing_structure_solution 'XT (Sheldrick, 2015)'
_diffrn_ambient_temperature 200.(2)
_diffrn_measured_fraction_theta_full 'ACTA 50'
_diffrn_measured_fraction_theta_max 0.924
_diffrn_measurement_device_type 'Bruker MicroStar'
_diffrn_measurement_method '\f and \w scans'
_diffrn_radiation_type CuK\a
_diffrn_radiation_wavelength 1.54178
_diffrn_reflns_av_R_equivalents 0.0567
_diffrn_reflns_av_unetI/netI 0.0459
_diffrn_reflns_limit_h_max 5
_diffrn_reflns_limit_h_min -5
_diffrn_reflns_limit_k_max 13
_diffrn_reflns_limit_k_min -13
_diffrn_reflns_limit_l_max 17
_diffrn_reflns_limit_l_min -18
_diffrn_reflns_number 11978
_diffrn_reflns_theta_full 'ACTA 50'
_diffrn_reflns_theta_max 70.27
_diffrn_reflns_theta_min 2.92
_exptl_absorpt_coefficient_mu 17.400
_exptl_absorpt_correction_T_max 0.40
_exptl_absorpt_correction_T_min 0.05
_exptl_absorpt_correction_type multi-scan
_exptl_absorpt_process_details
;
SADABS-2014/5 (Bruker,2014/5) was used for absorption correction.
wR2(int) was 0.1400 before and 0.0850 after correction.
The Ratio of minimum to maximum transmission is 0.0587.
The \l/2 correction factor is 0.00150.
;
_exptl_crystal_colour colorless
_exptl_crystal_density_diffrn 1.756
_exptl_crystal_density_method 'not measured'
_exptl_crystal_description Parallelepiped
_exptl_crystal_F_000 376
_exptl_crystal_size_max 0.413
_exptl_crystal_size_mid 0.165
_exptl_crystal_size_min 0.064
_refine_diff_density_max 1.616
_refine_diff_density_min -1.123
_refine_ls_extinction_method none
_refine_ls_goodness_of_fit_ref 1.060
_refine_ls_hydrogen_treatment mixed
_refine_ls_matrix_type full
_refine_ls_number_parameters 190
_refine_ls_number_reflns 2543
_refine_ls_number_restraints 2
_refine_ls_restrained_S_all 1.059
_refine_ls_R_factor_all 0.0490
_refine_ls_R_factor_gt 0.0479
_refine_ls_shift/su_max 0.001
_refine_ls_shift/su_mean 0.000
_refine_ls_structure_factor_coef Fsqd
_refine_ls_weighting_details 'w=1/[\s^2^(Fo^2^)+(0.0887P)^2^+0.8219P] where P=(Fo^2^+2Fc^2^)/3'
_refine_ls_weighting_scheme calc
_refine_ls_wR_factor_gt 0.1244
_refine_ls_wR_factor_ref 0.1257
_reflns_number_gt 2443
_reflns_number_total 2543
_reflns_threshold_expression 'I > 2\s(I)'
_cod_data_source_file d2cc02047e2.cif
_cod_data_source_block I-Me_BA
_cod_original_cell_volume 726.7(3)
_cod_database_code 7130407

loop_
_space_group_symop_operation_xyz
'x, y, z'
'-x, -y, -z'

loop_
_atom_site_type_symbol
_atom_site_label
_atom_site_fract_x
_atom_site_fract_y
_atom_site_fract_z
_atom_site_U_iso_or_equiv
_atom_site_adp_type
_atom_site_calc_flag
_atom_site_refinement_flags_adp
_atom_site_refinement_flags_occupancy
_atom_site_refinement_flags_posn
_atom_site_occupancy
_atom_site_disorder_assembly
_atom_site_disorder_group
C C1 1.0134(11) 0.4679(4) 0.1725(3) 0.0328(9) Uani d . . . 1 . .
N N2 0.8083(11) 0.5200(4) 0.2248(3) 0.0372(9) Uani d . . . 1 . .
C C3 0.7303(12) 0.6349(4) 0.2005(3) 0.0371(10) Uani d . . . 1 . .
H H3 0.5821 0.6711 0.2374 0.044 Uiso calc U . R 1 . .
C C4 0.8542(11) 0.7036(4) 0.1245(3) 0.0352(9) Uani d . . . 1 . .
C C5 1.0693(12) 0.6510(4) 0.0701(3) 0.0378(10) Uani d . . . 1 . .
H H5 1.1587 0.6967 0.017 0.045 Uiso calc U . R 1 . .
C C6 1.1511(13) 0.5324(5) 0.0941(3) 0.0388(10) Uani d . . . 1 . .
H H6 1.2989 0.4946 0.0581 0.047 Uiso calc U . R 1 . .
I I7 0.70926(7) 0.88290(2) 0.09023(2) 0.04707(18) Uani d . . . 1 . .
H H8 0.956(13) 0.313(5) 0.250(3) 0.032(13) Uiso d . . D 1 . .
N N8 1.0643(10) 0.3466(4) 0.2032(3) 0.0356(8) Uani d . . D 1 . .
C C9 1.2606(12) 0.2679(5) 0.1656(4) 0.0403(11) Uani d . . . 1 . .
O O10 1.4416(11) 0.2984(4) 0.1018(3) 0.0589(11) Uani d . . . 1 . .
C C11 1.2290(16) 0.1406(5) 0.2113(5) 0.0543(14) Uani d . . . 1 . .
H H11A 1.2998 0.0884 0.1703 0.081 Uiso calc U . R 1 . .
H H11B 1.0041 0.1273 0.2308 0.081 Uiso calc U . R 1 . .
H H11C 1.3626 0.1231 0.2626 0.081 Uiso calc U . R 1 . .
C C12 1.3211(12) 0.2652(4) 0.4814(3) 0.0336(9) Uani d . . . 1 . .
C C13 1.1778(13) 0.3409(4) 0.5348(3) 0.0391(10) Uani d . . . 1 . .
H H13 1.199 0.4242 0.5183 0.047 Uiso calc U . R 1 . .
C C14 1.0061(14) 0.2936(5) 0.6114(4) 0.0482(13) Uani d . . . 1 . .
H H14 0.9065 0.345 0.6473 0.058 Uiso calc U . R 1 . .
C C15 0.9769(17) 0.1723(6) 0.6368(4) 0.0551(14) Uani d . . . 1 . .
H H15 0.86 0.1404 0.6901 0.066 Uiso calc U . R 1 . .
C C16 1.1201(17) 0.0971(5) 0.5837(4) 0.0549(14) Uani d . . . 1 . .
H H16 1.1022 0.0137 0.6008 0.066 Uiso calc U . R 1 . .
C C17 1.2869(15) 0.1440(5) 0.5065(3) 0.0458(12) Uani d . . . 1 . .
H H17 1.3802 0.0927 0.4698 0.055 Uiso calc U . R 1 . .
C C18 1.5061(13) 0.3123(4) 0.3986(3) 0.0359(10) Uani d . . . 1 . .
O O19 1.6505(10) 0.2486(3) 0.3535(2) 0.0452(9) Uani d . . . 1 . .
H H20 1.619(15) 0.453(6) 0.336(3) 0.06(2) Uiso d . . D 1 . .
O O20 1.5010(11) 0.4293(3) 0.3773(2) 0.0496(10) Uani d . . D 1 . .

loop_
_atom_site_aniso_label
_atom_site_aniso_U_11
_atom_site_aniso_U_22
_atom_site_aniso_U_33
_atom_site_aniso_U_12
_atom_site_aniso_U_13
_atom_site_aniso_U_23
C1 0.036(2) 0.028(2) 0.037(2) 0.0051(18) -0.0048(19) -0.0154(17)
N2 0.047(2) 0.029(2) 0.0361(18) 0.0115(16) -0.0006(17) -0.0111(14)
C3 0.040(3) 0.029(2) 0.042(2) 0.0066(18) -0.001(2) -0.0106(17)
C4 0.030(2) 0.030(2) 0.046(2) -0.0010(17) -0.0053(19) -0.0089(18)
C5 0.036(2) 0.037(3) 0.040(2) -0.0018(19) 0.001(2) -0.0103(18)
C6 0.041(3) 0.040(3) 0.040(2) 0.001(2) 0.001(2) -0.0188(19)
I7 0.0399(2) 0.0291(2) 0.0680(3) 0.00458(14) -0.00436(17) -0.00113(15)
N8 0.038(2) 0.030(2) 0.0398(19) 0.0092(16) 0.0037(18) -0.0154(16)
C9 0.038(3) 0.037(3) 0.052(3) 0.009(2) -0.003(2) -0.026(2)
O10 0.063(3) 0.047(2) 0.069(3) 0.0074(19) 0.019(2) -0.0255(19)
C11 0.057(3) 0.034(3) 0.077(4) 0.009(2) 0.002(3) -0.029(3)
C12 0.040(2) 0.027(2) 0.038(2) 0.0099(18) -0.0071(19) -0.0155(17)
C13 0.044(3) 0.032(2) 0.044(2) 0.0101(19) -0.005(2) -0.0194(19)
C14 0.049(3) 0.055(3) 0.045(3) 0.012(2) -0.002(2) -0.024(2)
C15 0.064(4) 0.057(4) 0.044(3) -0.004(3) 0.002(3) -0.011(2)
C16 0.068(4) 0.038(3) 0.058(3) -0.003(3) 0.005(3) -0.011(2)
C17 0.066(4) 0.028(2) 0.045(2) 0.011(2) -0.004(2) -0.0139(19)
C18 0.048(3) 0.024(2) 0.037(2) 0.0095(19) -0.007(2) -0.0118(16)
O19 0.065(2) 0.0281(17) 0.0429(17) 0.0127(16) 0.0061(17) -0.0157(13)
O20 0.077(3) 0.0237(17) 0.0461(19) 0.0088(17) 0.013(2) -0.0105(14)

loop_
_atom_type_symbol
_atom_type_description
_atom_type_scat_dispersion_real
_atom_type_scat_dispersion_imag
_atom_type_scat_source
C C 0.0181 0.0091 'International Tables Vol C Tables 4.2.6.8 and 6.1.1.4'
H H 0.0000 0.0000 'International Tables Vol C Tables 4.2.6.8 and 6.1.1.4'
I I -0.3257 6.8362 'International Tables Vol C Tables 4.2.6.8 and 6.1.1.4'
N N 0.0311 0.0180 'International Tables Vol C Tables 4.2.6.8 and 6.1.1.4'
O O 0.0492 0.0322 'International Tables Vol C Tables 4.2.6.8 and 6.1.1.4'

loop_
_geom_angle_atom_site_label_1
_geom_angle_atom_site_label_2
_geom_angle_atom_site_label_3
_geom_angle_site_symmetry_1
_geom_angle_site_symmetry_3
_geom_angle
_geom_angle_publ_flag
N2 C1 N8 . . 113.4(4) ?
N2 C1 C6 . . 121.5(4) ?
N8 C1 C6 . . 125.1(4) ?
C3 N2 C1 . . 118.9(4) ?
N2 C3 C4 . . 122.9(4) ?
N2 C3 H3 . . 118.6 ?
C4 C3 H3 . . 118.6 ?
C3 C4 C5 . . 118.8(4) ?
C3 C4 I7 . . 120.1(3) ?
C5 C4 I7 . . 121.1(4) ?
C6 C5 C4 . . 119.1(4) ?
C6 C5 H5 . . 120.5 ?
C4 C5 H5 . . 120.5 ?
C5 C6 C1 . . 118.9(4) ?
C5 C6 H6 . . 120.6 ?
C1 C6 H6 . . 120.6 ?
C4 I7 I7 . 2_675 143.23(13) ?
C9 N8 C1 . . 127.9(4) ?
C9 N8 H8 . . 113.(4) ?
C1 N8 H8 . . 119.(4) ?
O10 C9 N8 . . 123.2(5) ?
O10 C9 C11 . . 123.3(4) ?
N8 C9 C11 . . 113.5(5) ?
C9 C11 H11A . . 109.5 ?
C9 C11 H11B . . 109.5 ?
H11A C11 H11B . . 109.5 ?
C9 C11 H11C . . 109.5 ?
H11A C11 H11C . . 109.5 ?
H11B C11 H11C . . 109.5 ?
C17 C12 C13 . . 119.4(5) ?
C17 C12 C18 . . 119.3(4) ?
C13 C12 C18 . . 121.3(4) ?
C14 C13 C12 . . 119.6(5) ?
C14 C13 H13 . . 120.2 ?
C12 C13 H13 . . 120.2 ?
C13 C14 C15 . . 120.8(5) ?
C13 C14 H14 . . 119.6 ?
C15 C14 H14 . . 119.6 ?
C14 C15 C16 . . 119.5(5) ?
C14 C15 H15 . . 120.2 ?
C16 C15 H15 . . 120.2 ?
C17 C16 C15 . . 119.8(5) ?
C17 C16 H16 . . 120.1 ?
C15 C16 H16 . . 120.1 ?
C16 C17 C12 . . 120.9(5) ?
C16 C17 H17 . . 119.6 ?
C12 C17 H17 . . 119.6 ?
O19 C18 O20 . . 122.8(5) ?
O19 C18 C12 . . 122.9(4) ?
O20 C18 C12 . . 114.2(4) ?
C18 O20 H20 . . 113.(5) ?

loop_
_geom_bond_atom_site_label_1
_geom_bond_atom_site_label_2
_geom_bond_site_symmetry_2
_geom_bond_distance
_geom_bond_publ_flag
C1 N2 . 1.340(6) ?
C1 N8 . 1.390(6) ?
C1 C6 . 1.398(7) ?
N2 C3 . 1.327(6) ?
C3 C4 . 1.369(7) ?
C3 H3 . 0.95 ?
C4 C5 . 1.387(7) ?
C4 I7 . 2.088(5) ?
C5 C6 . 1.370(7) ?
C5 H5 . 0.95 ?
C6 H6 . 0.95 ?
I7 I7 2_675 3.8924(15) ?
N8 C9 . 1.376(6) ?
N8 H8 . 0.86(4) ?
C9 O10 . 1.211(7) ?
C9 C11 . 1.504(9) ?
C11 H11A . 0.98 ?
C11 H11B . 0.98 ?
C11 H11C . 0.98 ?
C12 C17 . 1.385(7) ?
C12 C13 . 1.401(6) ?
C12 C18 . 1.477(7) ?
C13 C14 . 1.377(8) ?
C13 H13 . 0.95 ?
C14 C15 . 1.384(9) ?
C14 H14 . 0.95 ?
C15 C16 . 1.395(8) ?
C15 H15 . 0.95 ?
C16 C17 . 1.373(8) ?
C16 H16 . 0.95 ?
C17 H17 . 0.95 ?
C18 O19 . 1.219(6) ?
C18 O20 . 1.320(6) ?
O20 H20 . 0.80(3) ?

loop_
_geom_hbond_atom_site_label_D
_geom_hbond_atom_site_label_H
_geom_hbond_atom_site_label_A
_geom_hbond_site_symmetry_A
_geom_hbond_distance_DH
_geom_hbond_distance_HA
_geom_hbond_distance_DA
_geom_hbond_angle_DHA
_geom_hbond_publ_flag
N8 H8 O19 1_455 0.86(4) 2.04(4) 2.889(6) 173.(6) ?
O20 H20 N2 1_655 0.80(3) 1.88(3) 2.664(6) 167.(8) ?
